data_4068681
loop_
_publ_author_name
'Fung, Hong Sang'
'Chan, Yun Wai'
'Cheung, Chi Wai'
'Choi, Kwong Shing'
'Lee, Siu Yin'
'Qian, Ying Ying'
'Chan, Kin Shing'

_publ_section_title
;
 Reactivity Studies of Rhodium(III) Porphyrins with Methanol in Alkaline
 Media
;
_journal_issue 14
_journal_name_full Organometallics
_journal_page_first 3981
_journal_paper_doi 10.1021/om801029k
_journal_volume 28
_journal_year 2009
_chemical_formula_sum 'C51 H47 N4 O3 Rh'
_chemical_formula_weight 866.84
_chemical_name_systematic
; 
 ? 
;
_space_group_IT_number 12
_symmetry_cell_setting monoclinic
_symmetry_space_group_name_Hall '-C 2y'
_symmetry_space_group_name_H-M 'C 1 2/m 1'
_atom_sites_solution_hydrogens geom
_atom_sites_solution_primary direct
_atom_sites_solution_secondary difmap
_audit_creation_method SHELXL-97
_cell_angle_alpha 90.00
_cell_angle_beta 109.665(8)
_cell_angle_gamma 90.00
_cell_formula_units_Z 4
_cell_length_a 28.950(10)
_cell_length_b 16.893(6)
_cell_length_c 10.248(4)
_cell_measurement_reflns_used 921
_cell_measurement_temperature 293(2)
_cell_measurement_theta_max 21.56
_cell_measurement_theta_min 2.32
_cell_volume 4720(3)
_computing_cell_refinement 'BRUKER SMART CCD DIFFRACTOMETER'
_computing_data_collection 'BRUKER SMART CCD DIFFRACTOMETER'
_computing_data_reduction 'BRUKER SMART CCD DIFFRACTOMETER'
_computing_molecular_graphics 'SIEMENS SHELXTL'
_computing_publication_material 'SIEMENS SHELXTL'
_computing_structure_refinement 'SHELXL-97 (Sheldrick, 1997)'
_computing_structure_solution 'SHELXS-97 (Sheldrick, 1990)'
_diffrn_ambient_temperature 293(2)
_diffrn_measured_fraction_theta_full 0.999
_diffrn_measured_fraction_theta_max 0.999
_diffrn_measurement_device_type 'BRUKER SMART CCD DIFFRACTOMETER'
_diffrn_measurement_method 'OMEGA SCAN'
_diffrn_radiation_monochromator graphite
_diffrn_radiation_source 'fine-focus sealed tube'
_diffrn_radiation_type MoK\a
_diffrn_radiation_wavelength 0.71073
_diffrn_reflns_av_R_equivalents 0.0609
_diffrn_reflns_av_sigmaI/netI 0.0746
_diffrn_reflns_limit_h_max 34
_diffrn_reflns_limit_h_min -33
_diffrn_reflns_limit_k_max 20
_diffrn_reflns_limit_k_min -10
_diffrn_reflns_limit_l_max 12
_diffrn_reflns_limit_l_min -12
_diffrn_reflns_number 12841
_diffrn_reflns_theta_full 25.00
_diffrn_reflns_theta_max 25.00
_diffrn_reflns_theta_min 1.49
_exptl_absorpt_coefficient_mu 0.405
_exptl_absorpt_correction_T_max 1.000
_exptl_absorpt_correction_T_min 0.416323
_exptl_absorpt_correction_type SADABS
_exptl_crystal_colour Red
_exptl_crystal_density_diffrn 1.220
_exptl_crystal_density_meas 0
_exptl_crystal_density_method 'not measured'
_exptl_crystal_description Block
_exptl_crystal_F_000 1800
_exptl_crystal_size_max 0.40
_exptl_crystal_size_mid 0.30
_exptl_crystal_size_min 0.20
_refine_diff_density_max 1.231
_refine_diff_density_min -0.716
_refine_diff_density_rms 0.142
_refine_ls_extinction_method none
_refine_ls_goodness_of_fit_ref 1.096
_refine_ls_hydrogen_treatment riding
_refine_ls_matrix_type full
_refine_ls_number_parameters 283
_refine_ls_number_reflns 4308
_refine_ls_number_restraints 3
_refine_ls_restrained_S_all 1.097
_refine_ls_R_factor_all 0.1392
_refine_ls_R_factor_gt 0.0823
_refine_ls_shift/su_max 0.009
_refine_ls_shift/su_mean 0.000
_refine_ls_structure_factor_coef Fsqd
_refine_ls_weighting_details 'calc w=1/[\s^2^(Fo^2^)+(0.1919P)^2^+5.9070P] where P=(Fo^2^+2Fc^2^)/3'
_refine_ls_weighting_scheme calc
_refine_ls_wR_factor_gt 0.2462
_refine_ls_wR_factor_ref 0.3164
_reflns_number_gt 2542
_reflns_number_total 4308
_reflns_threshold_expression >2sigma(I)
_cod_data_source_file om801029k_si_003.cif
_cod_data_source_block hsf7.2
_cod_depositor_comments
;
The following automatic conversions were performed:

'_symmetry_cell_setting' value 'Monoclinic' changed to 'monoclinic'
according to /home/saulius/struct/CIF-dictionaries/cif_core.dic
dictionary named 'cif_core.dic' version 2.4.2 from 2011-04-26.

Automatic conversion script
Id: cif_fix_values 1715 2011-07-08 13:25:40Z adriana 
;
_cod_original_cell_volume 4719(3)
_cod_original_sg_symbol_H-M C2/m
_cod_database_code 4068681

loop_
_symmetry_equiv_pos_as_xyz
'x, y, z'
'-x, y, -z'
'x+1/2, y+1/2, z'
'-x+1/2, y+1/2, -z'
'-x, -y, -z'
'x, -y, z'
'-x+1/2, -y+1/2, -z'
'x+1/2, -y+1/2, z'

loop_
_atom_site_label
_atom_site_type_symbol
_atom_site_fract_x
_atom_site_fract_y
_atom_site_fract_z
_atom_site_U_iso_or_equiv
_atom_site_adp_type
_atom_site_occupancy
_atom_site_symmetry_multiplicity
_atom_site_calc_flag
_atom_site_refinement_flags
Rh1 Rh 0.58967(3) 0.5000 0.47717(9) 0.0549(4) Uani 1 2 d S
N1 N 0.5895(2) 0.3799(4) 0.4737(6) 0.0561(17) Uani 1 1 d .
N2 N 0.5184(3) 0.5000 0.3578(9) 0.053(2) Uani 1 2 d S
N3 N 0.6583(3) 0.5000 0.6136(10) 0.056(2) Uani 1 2 d S
C1 C 0.6294(3) 0.3324(5) 0.5330(9) 0.061(2) Uani 1 1 d .
C2 C 0.6180(3) 0.2543(6) 0.4786(10) 0.072(3) Uani 1 1 d .
H2A H 0.6388 0.2107 0.5021 0.086 Uiso 1 1 calc R
C3 C 0.5727(3) 0.2547(6) 0.3887(10) 0.070(2) Uani 1 1 d .
H3A H 0.5565 0.2121 0.3354 0.084 Uiso 1 1 calc R
C4 C 0.5529(3) 0.3328(5) 0.3882(9) 0.058(2) Uani 1 1 d .
C5 C 0.5056(3) 0.3570(5) 0.3179(9) 0.060(2) Uani 1 1 d .
C6 C 0.4890(3) 0.4334(5) 0.3132(8) 0.055(2) Uani 1 1 d .
C7 C 0.4389(3) 0.4604(6) 0.2534(9) 0.064(2) Uani 1 1 d .
H7 H 0.4114 0.4281 0.2204 0.077 Uiso 1 1 calc R
C8 C 0.6743(3) 0.6437(5) 0.6321(9) 0.059(2) Uani 1 1 d .
C9 C 0.6864(3) 0.5662(5) 0.6721(9) 0.061(2) Uani 1 1 d .
C10 C 0.7313(3) 0.5406(6) 0.7735(10) 0.072(3) Uani 1 1 d .
H10 H 0.7559 0.5731 0.8294 0.086 Uiso 1 1 calc R
C11 C 0.4693(3) 0.2956(6) 0.2338(10) 0.065(2) Uani 1 1 d .
C12 C 0.4516(4) 0.2360(6) 0.2917(11) 0.078(3) Uani 1 1 d .
H12A H 0.4608 0.2327 0.3877 0.093 Uiso 1 1 calc R
C13 C 0.4205(4) 0.1804(7) 0.2114(14) 0.092(3) Uani 1 1 d .
H13A H 0.4095 0.1398 0.2549 0.110 Uiso 1 1 calc R
C14 C 0.4048(4) 0.1821(8) 0.0707(15) 0.095(4) Uani 1 1 d .
C15 C 0.4227(4) 0.2431(9) 0.0080(12) 0.104(4) Uani 1 1 d .
H15A H 0.4136 0.2458 -0.0880 0.125 Uiso 1 1 calc R
C16 C 0.4541(4) 0.2994(8) 0.0899(11) 0.094(4) Uani 1 1 d .
H16A H 0.4652 0.3405 0.0478 0.112 Uiso 1 1 calc R
C17 C 0.3698(5) 0.1202(8) -0.0159(17) 0.137(6) Uani 1 1 d .
H17A H 0.3618 0.0830 0.0442 0.205 Uiso 1 1 calc R
H17B H 0.3850 0.0928 -0.0729 0.205 Uiso 1 1 calc R
H17C H 0.3403 0.1456 -0.0737 0.205 Uiso 1 1 calc R
C21 C 0.7104(3) 0.7073(5) 0.7005(9) 0.062(2) Uani 1 1 d .
C22 C 0.7022(4) 0.7568(7) 0.7946(12) 0.088(3) Uani 1 1 d .
H22A H 0.6736 0.7514 0.8157 0.106 Uiso 1 1 calc R
C23 C 0.7358(4) 0.8158(7) 0.8606(14) 0.101(4) Uani 1 1 d .
H23A H 0.7287 0.8499 0.9225 0.121 Uiso 1 1 calc R
C24 C 0.7784(4) 0.8238(6) 0.8356(13) 0.083(3) Uani 1 1 d .
C25 C 0.7871(4) 0.7756(7) 0.7417(14) 0.097(4) Uani 1 1 d .
H25A H 0.8160 0.7811 0.7221 0.116 Uiso 1 1 calc R
C26 C 0.7526(4) 0.7165(7) 0.6718(11) 0.087(3) Uani 1 1 d .
H26A H 0.7590 0.6841 0.6065 0.104 Uiso 1 1 calc R
C27 C 0.8169(5) 0.8846(8) 0.9181(15) 0.119(5) Uani 1 1 d .
H27A H 0.8043 0.9133 0.9797 0.179 Uiso 1 1 calc R
H27B H 0.8240 0.9208 0.8551 0.179 Uiso 1 1 calc R
H27C H 0.8464 0.8575 0.9710 0.179 Uiso 1 1 calc R
C31 C 0.6209(5) 0.5000 0.3239(15) 0.090(5) Uani 1 2 d SD
C32 C 0.5581(9) 0.5000 0.089(3) 0.170(11) Uani 1 2 d SD
O1 O 0.5927(6) 0.5380(10) 0.1993(17) 0.114(6) Uani 0.50 1 d PD
O1W O 0.8442(14) 0.5000 0.353(4) 0.35(2) Uani 1 2 d S
O2 O 0.7772(13) 0.5000 0.450(4) 0.40(3) Uani 1 2 d SD
H2 H 0.7700 0.4543 0.4239 0.596 Uiso 0.50 1 calc PR
C41 C 0.8178(14) 0.5000 0.575(3) 0.44(5) Uani 1 2 d SD
H41A H 0.8377 0.5459 0.5779 0.666 Uiso 0.50 1 calc PR
H41B H 0.8370 0.4531 0.5796 0.666 Uiso 0.50 1 calc PR
H41C H 0.8062 0.5010 0.6525 0.666 Uiso 1 2 calc SR

loop_
_atom_site_aniso_label
_atom_site_aniso_U_11
_atom_site_aniso_U_22
_atom_site_aniso_U_33
_atom_site_aniso_U_23
_atom_site_aniso_U_13
_atom_site_aniso_U_12
Rh1 0.0396(5) 0.0572(7) 0.0565(6) 0.000 0.0011(4) 0.000
N1 0.043(3) 0.059(4) 0.058(4) -0.002(3) 0.006(3) 0.001(3)
N2 0.040(5) 0.061(6) 0.052(5) 0.000 0.005(4) 0.000
N3 0.049(5) 0.047(5) 0.064(6) 0.000 0.009(5) 0.000
C1 0.046(4) 0.059(5) 0.068(5) 0.000(4) 0.005(4) 0.006(4)
C2 0.063(5) 0.058(5) 0.080(6) -0.007(5) 0.005(5) 0.010(5)
C3 0.061(5) 0.064(6) 0.070(6) -0.009(5) 0.001(5) -0.003(5)
C4 0.044(4) 0.060(5) 0.063(5) -0.001(4) 0.007(4) -0.006(4)
C5 0.046(4) 0.063(5) 0.061(5) -0.004(4) 0.006(4) -0.007(4)
C6 0.043(4) 0.066(5) 0.047(4) -0.001(4) 0.004(3) -0.006(4)
C7 0.042(4) 0.080(6) 0.060(5) -0.005(4) 0.003(4) -0.007(4)
C8 0.042(4) 0.057(5) 0.066(5) -0.004(4) 0.005(4) -0.002(4)
C9 0.041(4) 0.061(5) 0.070(5) -0.006(4) 0.002(4) -0.004(4)
C10 0.050(5) 0.073(6) 0.073(6) -0.004(5) -0.006(4) -0.002(4)
C11 0.048(4) 0.066(6) 0.070(6) -0.007(5) 0.005(4) -0.002(4)
C12 0.079(6) 0.067(6) 0.077(6) -0.004(5) 0.014(5) -0.021(5)
C13 0.077(7) 0.073(7) 0.108(9) 0.008(7) 0.010(6) -0.015(6)
C14 0.055(6) 0.086(8) 0.122(10) -0.035(8) 0.003(6) -0.009(5)
C15 0.087(7) 0.129(11) 0.078(7) -0.025(8) 0.005(6) -0.025(8)
C16 0.078(7) 0.120(10) 0.071(6) -0.004(6) 0.009(5) -0.032(7)
C17 0.089(8) 0.103(10) 0.167(14) -0.052(10) -0.024(9) -0.018(7)
C21 0.047(4) 0.055(5) 0.070(5) -0.002(4) 0.001(4) -0.005(4)
C22 0.066(6) 0.085(8) 0.110(9) -0.019(7) 0.024(6) -0.007(6)
C23 0.088(8) 0.085(8) 0.130(10) -0.040(8) 0.036(7) -0.023(7)
C24 0.064(6) 0.062(6) 0.110(9) -0.010(6) 0.013(6) -0.015(5)
C25 0.069(6) 0.094(9) 0.121(10) -0.004(8) 0.024(7) -0.026(6)
C26 0.068(6) 0.103(9) 0.090(7) -0.023(6) 0.029(6) -0.028(6)
C27 0.101(9) 0.096(9) 0.139(12) -0.023(9) 0.012(8) -0.032(8)
C31 0.065(9) 0.113(13) 0.078(10) 0.000 0.008(8) 0.000
C32 0.14(2) 0.22(3) 0.16(3) 0.000 0.06(2) 0.000
O1 0.136(16) 0.099(12) 0.133(15) 0.036(11) 0.078(13) 0.023(11)
O1W 0.41(5) 0.27(3) 0.53(6) 0.000 0.35(5) 0.000
O2 0.24(3) 0.54(7) 0.31(5) 0.000 -0.04(3) 0.000
C41 0.73(14) 0.47(10) 0.33(7) 0.000 0.43(9) 0.000

loop_
_atom_type_symbol
_atom_type_description
_atom_type_scat_dispersion_real
_atom_type_scat_dispersion_imag
_atom_type_scat_source
C C 0.0033 0.0016 'International Tables Vol C Tables 4.2.6.8 and 6.1.1.4'
H H 0.0000 0.0000 'International Tables Vol C Tables 4.2.6.8 and 6.1.1.4'
N N 0.0061 0.0033 'International Tables Vol C Tables 4.2.6.8 and 6.1.1.4'
O O 0.0106 0.0060 'International Tables Vol C Tables 4.2.6.8 and 6.1.1.4'
Rh Rh -1.1178 0.9187 'International Tables Vol C Tables 4.2.6.8 and 6.1.1.4'

loop_
_geom_angle_atom_site_label_1
_geom_angle_atom_site_label_2
_geom_angle_atom_site_label_3
_geom_angle
_geom_angle_site_symmetry_1
_geom_angle_site_symmetry_3
N3 Rh1 N2 173.9(4) . .
N3 Rh1 N1 90.48(16) . 6_565
N2 Rh1 N1 89.61(16) . 6_565
N3 Rh1 N1 90.48(16) . .
N2 Rh1 N1 89.61(16) . .
N1 Rh1 N1 178.1(4) 6_565 .
N3 Rh1 C31 86.9(5) . .
N2 Rh1 C31 99.2(5) . .
N1 Rh1 C31 89.20(18) 6_565 .
N1 Rh1 C31 89.20(18) . .
C1 N1 C4 107.3(7) . .
C1 N1 Rh1 125.5(5) . .
C4 N1 Rh1 125.8(5) . .
C6 N2 C6 107.8(9) 6_565 .
C6 N2 Rh1 126.0(4) 6_565 .
C6 N2 Rh1 126.0(4) . .
C9 N3 C9 106.6(9) . 6_565
C9 N3 Rh1 126.7(5) . .
C9 N3 Rh1 126.7(5) 6_565 .
N1 C1 C8 125.8(8) . 6_565
N1 C1 C2 108.6(7) . .
C8 C1 C2 125.6(8) 6_565 .
C3 C2 C1 108.1(8) . .
C2 C3 C4 107.9(8) . .
N1 C4 C5 125.3(8) . .
N1 C4 C3 107.9(7) . .
C5 C4 C3 126.8(8) . .
C6 C5 C4 124.9(8) . .
C6 C5 C11 117.0(7) . .
C4 C5 C11 118.1(8) . .
C5 C6 N2 125.4(7) . .
C5 C6 C7 127.0(8) . .
N2 C6 C7 107.5(8) . .
C7 C7 C6 108.4(5) 6_565 .
C9 C8 C1 124.5(8) . 6_565
C9 C8 C21 118.2(7) . .
C1 C8 C21 117.3(8) 6_565 .
C8 C9 N3 125.3(7) . .
C8 C9 C10 125.6(8) . .
N3 C9 C10 109.0(8) . .
C10 C10 C9 107.6(5) 6_565 .
C12 C11 C16 117.9(9) . .
C12 C11 C5 123.3(9) . .
C16 C11 C5 118.8(9) . .
C11 C12 C13 121.0(10) . .
C14 C13 C12 122.8(11) . .
C13 C14 C15 117.3(10) . .
C13 C14 C17 121.6(14) . .
C15 C14 C17 121.1(13) . .
C16 C15 C14 119.6(11) . .
C15 C16 C11 121.3(11) . .
C22 C21 C26 118.0(9) . .
C22 C21 C8 120.9(8) . .
C26 C21 C8 121.1(9) . .
C21 C22 C23 121.6(10) . .
C24 C23 C22 120.8(11) . .
C25 C24 C23 118.5(10) . .
C25 C24 C27 121.4(11) . .
C23 C24 C27 120.0(12) . .
C24 C25 C26 121.2(10) . .
C21 C26 C25 120.0(11) . .
O1 C31 O1 53.9(16) 6_565 .
O1 C31 Rh1 114.9(10) 6_565 .
O1 C31 Rh1 114.9(10) . .
O1 C32 O1 55.1(16) . 6_565
O1 O1 C32 62.5(8) 6_565 .
O1 O1 C31 63.0(8) 6_565 .
C32 O1 C31 124.2(16) . .

loop_
_geom_bond_atom_site_label_1
_geom_bond_atom_site_label_2
_geom_bond_distance
_geom_bond_site_symmetry_2
Rh1 N3 2.008(9) .
Rh1 N2 2.014(9) .
Rh1 N1 2.030(7) 6_565
Rh1 N1 2.030(7) .
Rh1 C31 2.059(16) .
N1 C1 1.370(10) .
N1 C4 1.377(10) .
N2 C6 1.392(9) 6_565
N2 C6 1.392(9) .
N3 C9 1.395(10) .
N3 C9 1.395(10) 6_565
C1 C8 1.411(11) 6_565
C1 C2 1.426(12) .
C2 C3 1.326(12) .
C3 C4 1.437(13) .
C4 C5 1.378(11) .
C5 C6 1.374(12) .
C5 C11 1.522(12) .
C6 C7 1.443(11) .
C7 C7 1.340(19) 6_565
C8 C9 1.381(12) .
C8 C1 1.411(11) 6_565
C8 C21 1.500(11) .
C9 C10 1.430(12) .
C10 C10 1.371(19) 6_565
C11 C12 1.354(13) .
C11 C16 1.391(13) .
C12 C13 1.367(14) .
C13 C14 1.359(17) .
C14 C15 1.402(19) .
C14 C17 1.518(15) .
C15 C16 1.385(16) .
C21 C22 1.356(14) .
C21 C26 1.359(13) .
C22 C23 1.398(14) .
C23 C24 1.348(15) .
C24 C25 1.346(16) .
C24 C27 1.542(15) .
C25 C26 1.422(15) .
C31 O1 1.416(9) 6_565
C31 O1 1.416(9) .
C32 O1 1.389(10) .
C32 O1 1.389(10) 6_565
O1 O1 1.28(3) 6_565
O2 C41 1.421(10) .
